data_2242227
loop_
_publ_author_name
'Kuz'mina, Lyudmila G.'
'Konstantinov, Ivan I.'
'Churakov, Andrei V.'
'Navasardyan, Mger A.'

_publ_section_title
;
 Crystal structure of 4-[(3-methylbut-3-enoyl)oxy]phenyl
 4-<i>n</i>-hexyloxybenzoate
;
_journal_coeditor_code RK2436
_journal_issue 7
_journal_name_full 'Acta Crystallographica Section E'
_journal_page_first 1052
_journal_page_last 1055
_journal_paper_doi 10.1107/S2056989017008568
_journal_volume 73
_journal_year 2017
_chemical_formula_iupac 'C23 H26 O5'
_chemical_formula_moiety 'C23 H26 O5'
_chemical_formula_sum 'C23 H26 O5'
_chemical_formula_weight 382.44
_chemical_name_common '4-metacryloxyphenyl 4-<i>n</i>-hexyloxybenzoate'
_chemical_name_systematic
;
4-[(3-Methylbut-3-enoyl)oxy]phenyl 4-<i>n</i>-hexyloxybenzoate
;
_space_group_crystal_system triclinic
_space_group_IT_number 2
_space_group_name_Hall '-P 1'
_space_group_name_H-M_alt 'P -1'
_symmetry_space_group_name_Hall '-P 1'
_symmetry_space_group_name_H-M 'P -1'
_atom_sites_solution_hydrogens geom
_atom_sites_solution_primary direct
_atom_sites_solution_secondary difmap
_audit_creation_method
;
 Olex2 1.2
(compiled 2017.03.28 svn.r3405 for OlexSys, GUI svn.r5335)
;
_cell_angle_alpha 99.1910(10)
_cell_angle_beta 92.7190(10)
_cell_angle_gamma 91.7010(10)
_cell_formula_units_Z 2
_cell_length_a 5.6805(3)
_cell_length_b 8.3846(5)
_cell_length_c 21.4864(12)
_cell_measurement_reflns_used 2709
_cell_measurement_temperature 150.0
_cell_measurement_theta_max 30.338
_cell_measurement_theta_min 2.495
_cell_volume 1008.37(10)
_computing_cell_refinement
;
SAINT (Bruker, 2009)
;
_computing_data_collection
;
SMART (Bruker, 2009)
;
_computing_data_reduction
;
SAINT (Bruker, 2009)
;
_computing_molecular_graphics
;
OLEX2 (Dolomanov <i>et al.</i>,  2009)
;
_computing_publication_material
;
OLEX2 (Dolomanov <i>et al.</i>,  2009)
;
_computing_structure_refinement
;
SHELXL97 (Sheldrick, 2008)
;
_computing_structure_solution
;
SHELXS97 (Sheldrick, 2008)
;
_diffrn_ambient_temperature 150.0
_diffrn_measured_fraction_theta_full 0.999
_diffrn_measured_fraction_theta_max 0.994
_diffrn_measurement_device_type 'Bruker SMART APEXII CCD area detector'
_diffrn_measurement_method '\f-- and \w--scans'
_diffrn_radiation_monochromator graphite
_diffrn_radiation_type 'Mo K\a'
_diffrn_radiation_wavelength 0.71073
_diffrn_reflns_av_R_equivalents 0.0250
_diffrn_reflns_limit_h_max 7
_diffrn_reflns_limit_h_min -7
_diffrn_reflns_limit_k_max 11
_diffrn_reflns_limit_k_min -11
_diffrn_reflns_limit_l_max 29
_diffrn_reflns_limit_l_min -28
_diffrn_reflns_number 11249
_diffrn_reflns_theta_full 26.00
_diffrn_reflns_theta_max 29.00
_diffrn_reflns_theta_min 1.92
_exptl_absorpt_coefficient_mu 0.088
_exptl_absorpt_correction_T_max 0.7461
_exptl_absorpt_correction_T_min 0.6599
_exptl_absorpt_correction_type multi-scan
_exptl_absorpt_process_details
;
(SADAB; Bruker, 2008)
;
_exptl_crystal_colour colourless
_exptl_crystal_density_diffrn 1.260
_exptl_crystal_density_method 'not measured'
_exptl_crystal_description prism
_exptl_crystal_F_000 408
_exptl_crystal_size_max 0.48
_exptl_crystal_size_mid 0.14
_exptl_crystal_size_min 0.08
_refine_diff_density_max 0.324
_refine_diff_density_min -0.233
_refine_ls_extinction_method none
_refine_ls_goodness_of_fit_ref 1.043
_refine_ls_hydrogen_treatment refall
_refine_ls_matrix_type full
_refine_ls_number_parameters 357
_refine_ls_number_reflns 5330
_refine_ls_number_restraints 0
_refine_ls_restrained_S_all 1.043
_refine_ls_R_factor_all 0.0659
_refine_ls_R_factor_gt 0.0445
_refine_ls_shift/su_max 0.000
_refine_ls_shift/su_mean 0.000
_refine_ls_structure_factor_coef Fsqd
_refine_ls_weighting_details 'calc w=1/[\s^2^(Fo^2^)+(0.0585P)^2^+0.0431P] where P=(Fo^2^+2Fc^2^)/3'
_refine_ls_weighting_scheme calc
_refine_ls_wR_factor_gt 0.1068
_refine_ls_wR_factor_ref 0.1173
_reflns_number_gt 3849
_reflns_number_total 5330
_reflns_threshold_expression >2\s(I)
_cod_data_source_file rk2436sup1.cif
_cod_data_source_block I
_cod_database_code 2242227

loop_
_space_group_symop_id
_space_group_symop_operation_xyz
1 'x, y, z'
2 '-x, -y, -z'

loop_
_atom_site_type_symbol
_atom_site_label
_atom_site_fract_x
_atom_site_fract_y
_atom_site_fract_z
_atom_site_U_iso_or_equiv
_atom_site_adp_type
_atom_site_calc_flag
_atom_site_occupancy
O O1 1.32606(15) 0.12065(11) 0.13553(4) 0.0286(2) Uani d 1
O O2 0.97617(15) 0.04386(10) 0.16947(4) 0.0257(2) Uani d 1
O O3 0.99053(15) -0.41394(10) -0.09472(4) 0.0253(2) Uani d 1
O O4 1.01986(15) 0.53782(11) 0.37446(4) 0.0278(2) Uani d 1
O O5 0.68226(17) 0.46661(13) 0.41579(5) 0.0419(3) Uani d 1
C C1 1.1518(2) 0.03297(14) 0.12803(5) 0.0208(2) Uani d 1
C C2 1.0995(2) -0.09530(14) 0.07307(5) 0.0197(2) Uani d 1
C C3 1.2689(2) -0.11683(15) 0.02774(6) 0.0218(3) Uani d 1
H H3 1.418(3) -0.0549(17) 0.0345(7) 0.034(4) Uiso d 1
C C4 1.2282(2) -0.22457(15) -0.02734(6) 0.0229(3) Uani d 1
H H4 1.339(3) -0.2381(17) -0.0599(7) 0.032(4) Uiso d 1
C C5 1.0156(2) -0.31488(14) -0.03819(5) 0.0207(2) Uani d 1
C C6 0.8480(2) -0.29893(14) 0.00758(6) 0.0222(3) Uani d 1
H H6 0.704(2) -0.3634(17) 0.0006(6) 0.026(3) Uiso d 1
C C7 0.8906(2) -0.18837(14) 0.06278(6) 0.0214(2) Uani d 1
H H7 0.775(2) -0.1768(16) 0.0936(6) 0.025(3) Uiso d 1
C C8 0.9940(2) 0.16953(14) 0.22149(5) 0.0218(3) Uani d 1
C C9 0.8023(2) 0.26700(15) 0.22967(6) 0.0239(3) Uani d 1
H H9 0.674(3) 0.2492(16) 0.1996(7) 0.031(4) Uiso d 1
C C10 0.8037(2) 0.38796(15) 0.28172(6) 0.0244(3) Uani d 1
H H10 0.673(2) 0.4579(16) 0.2881(6) 0.025(3) Uiso d 1
C C11 0.9979(2) 0.40909(15) 0.32390(6) 0.0232(3) Uani d 1
C C12 1.1896(2) 0.31167(16) 0.31564(6) 0.0249(3) Uani d 1
H H12 1.315(2) 0.3316(16) 0.3464(6) 0.028(4) Uiso d 1
C C13 1.1875(2) 0.18957(15) 0.26387(6) 0.0243(3) Uani d 1
H H13 1.324(2) 0.1234(16) 0.2570(6) 0.025(3) Uiso d 1
C C14 0.7688(2) -0.50073(15) -0.11192(6) 0.0237(3) Uani d 1
H H14A 0.642(2) -0.4245(17) -0.1094(6) 0.027(4) Uiso d 1
H H14B 0.738(2) -0.5776(16) -0.0828(6) 0.026(3) Uiso d 1
C C15 0.7830(2) -0.58681(16) -0.17877(6) 0.0261(3) Uani d 1
H H15A 0.927(3) -0.6575(17) -0.1810(6) 0.031(4) Uiso d 1
H H15B 0.810(3) -0.5070(18) -0.2066(7) 0.036(4) Uiso d 1
C C16 0.5590(2) -0.68682(16) -0.20221(6) 0.0261(3) Uani d 1
H H16A 0.422(3) -0.6186(18) -0.1961(7) 0.032(4) Uiso d 1
H H16B 0.532(3) -0.7710(18) -0.1752(7) 0.036(4) Uiso d 1
C C17 0.5631(2) -0.76731(16) -0.27084(6) 0.0262(3) Uani d 1
H H17A 0.583(2) -0.6819(18) -0.2984(7) 0.033(4) Uiso d 1
H H17B 0.702(3) -0.8369(18) -0.2756(7) 0.038(4) Uiso d 1
C C18 0.3397(3) -0.86774(19) -0.29400(7) 0.0355(3) Uani d 1
H H18A 0.310(3) -0.947(2) -0.2637(8) 0.050(5) Uiso d 1
H H18B 0.204(3) -0.798(2) -0.2900(8) 0.049(5) Uiso d 1
C C19 0.3486(4) -0.9629(2) -0.35978(8) 0.0484(4) Uani d 1
H H19A 0.374(3) -0.893(2) -0.3915(9) 0.060(5) Uiso d 1
H H19B 0.200(4) -1.030(2) -0.3717(9) 0.069(6) Uiso d 1
H H19C 0.480(4) -1.039(2) -0.3619(9) 0.066(6) Uiso d 1
C C20 0.8557(2) 0.55349(16) 0.41884(6) 0.0263(3) Uani d 1
C C21 0.9248(2) 0.69069(16) 0.47011(6) 0.0287(3) Uani d 1
C C22 0.7842(3) 0.7171(2) 0.51894(7) 0.0378(3) Uani d 1
H H22A 0.827(3) 0.804(2) 0.5527(8) 0.048(5) Uiso d 1
H H22B 0.652(3) 0.648(2) 0.5221(8) 0.050(5) Uiso d 1
C C23 1.1432(3) 0.7870(2) 0.46524(8) 0.0422(4) Uani d 1
H H23A 1.282(3) 0.719(2) 0.4610(9) 0.064(6) Uiso d 1
H H23B 1.173(3) 0.875(2) 0.5006(9) 0.060(5) Uiso d 1
H H23C 1.132(3) 0.837(2) 0.4253(9) 0.058(5) Uiso d 1

loop_
_atom_site_aniso_label
_atom_site_aniso_U_11
_atom_site_aniso_U_22
_atom_site_aniso_U_33
_atom_site_aniso_U_12
_atom_site_aniso_U_13
_atom_site_aniso_U_23
O1 0.0254(5) 0.0325(5) 0.0256(5) -0.0076(4) 0.0021(4) -0.0017(4)
O2 0.0248(4) 0.0263(5) 0.0232(4) -0.0036(4) 0.0055(3) -0.0048(4)
O3 0.0258(4) 0.0263(5) 0.0216(4) -0.0015(4) 0.0024(3) -0.0028(4)
O4 0.0283(5) 0.0291(5) 0.0231(4) -0.0031(4) 0.0051(4) -0.0053(4)
O5 0.0341(6) 0.0567(7) 0.0302(5) -0.0122(5) 0.0084(4) -0.0072(5)
C1 0.0213(6) 0.0217(6) 0.0199(6) 0.0020(5) 0.0010(4) 0.0044(5)
C2 0.0208(6) 0.0191(6) 0.0194(6) 0.0031(4) 0.0015(4) 0.0029(4)
C3 0.0204(6) 0.0226(6) 0.0224(6) -0.0001(5) 0.0012(5) 0.0036(5)
C4 0.0221(6) 0.0249(6) 0.0222(6) 0.0031(5) 0.0055(5) 0.0034(5)
C5 0.0246(6) 0.0177(6) 0.0196(6) 0.0035(5) 0.0006(5) 0.0019(4)
C6 0.0211(6) 0.0210(6) 0.0242(6) -0.0008(5) 0.0020(5) 0.0028(5)
C7 0.0192(6) 0.0238(6) 0.0210(6) 0.0016(5) 0.0032(5) 0.0023(5)
C8 0.0246(6) 0.0203(6) 0.0191(6) -0.0036(5) 0.0042(5) -0.0006(5)
C9 0.0209(6) 0.0287(6) 0.0213(6) -0.0023(5) 0.0002(5) 0.0020(5)
C10 0.0229(6) 0.0262(6) 0.0237(6) 0.0028(5) 0.0039(5) 0.0020(5)
C11 0.0255(6) 0.0235(6) 0.0189(6) -0.0035(5) 0.0046(5) -0.0013(5)
C12 0.0232(6) 0.0305(7) 0.0203(6) -0.0019(5) -0.0011(5) 0.0034(5)
C13 0.0240(6) 0.0250(6) 0.0241(6) 0.0030(5) 0.0028(5) 0.0037(5)
C14 0.0248(6) 0.0227(6) 0.0227(6) -0.0004(5) 0.0018(5) 0.0010(5)
C15 0.0299(7) 0.0254(6) 0.0219(6) -0.0029(5) 0.0018(5) 0.0012(5)
C16 0.0286(7) 0.0250(6) 0.0239(6) -0.0029(5) 0.0021(5) 0.0017(5)
C17 0.0298(7) 0.0232(6) 0.0248(6) -0.0006(5) 0.0016(5) 0.0013(5)
C18 0.0364(8) 0.0336(8) 0.0337(8) -0.0090(6) -0.0022(6) -0.0001(6)
C19 0.0585(11) 0.0436(10) 0.0374(9) -0.0066(9) -0.0135(8) -0.0043(8)
C20 0.0259(6) 0.0315(7) 0.0205(6) 0.0037(5) 0.0013(5) 0.0005(5)
C21 0.0317(7) 0.0306(7) 0.0225(6) 0.0061(5) -0.0016(5) -0.0001(5)
C22 0.0430(9) 0.0423(9) 0.0262(7) 0.0053(7) 0.0040(6) -0.0012(6)
C23 0.0417(9) 0.0399(9) 0.0389(9) -0.0093(7) 0.0046(7) -0.0113(7)

loop_
_atom_type_symbol
_atom_type_description
_atom_type_scat_dispersion_real
_atom_type_scat_dispersion_imag
_atom_type_scat_source
C C 0.0033 0.0016 'International Tables Vol C Tables 4.2.6.8 and 6.1.1.4'
H H 0.0000 0.0000 'International Tables Vol C Tables 4.2.6.8 and 6.1.1.4'
O O 0.0106 0.0060 'International Tables Vol C Tables 4.2.6.8 and 6.1.1.4'

loop_
_geom_angle_atom_site_label_1
_geom_angle_atom_site_label_2
_geom_angle_atom_site_label_3
_geom_angle
C1 O2 C8 118.12(9)
C5 O3 C14 118.59(9)
C20 O4 C11 119.76(10)
O1 C1 O2 123.19(11)
O1 C1 C2 124.69(11)
O2 C1 C2 112.11(10)
C3 C2 C1 116.71(10)
C7 C2 C1 124.17(10)
C7 C2 C3 119.05(11)
C2 C3 H3 120.4(9)
C4 C3 C2 120.91(11)
C4 C3 H3 118.7(9)
C3 C4 H4 122.3(8)
C3 C4 C5 119.83(11)
C5 C4 H4 117.8(8)
O3 C5 C4 115.06(10)
O3 C5 C6 124.98(11)
C6 C5 C4 119.96(11)
C5 C6 H6 119.9(8)
C7 C6 C5 119.54(11)
C7 C6 H6 120.6(8)
C2 C7 C6 120.65(11)
C2 C7 H7 120.0(8)
C6 C7 H7 119.3(8)
C9 C8 O2 116.27(10)
C9 C8 C13 121.80(11)
C13 C8 O2 121.86(11)
C8 C9 H9 119.1(8)
C8 C9 C10 119.18(11)
C10 C9 H9 121.7(8)
C9 C10 H10 120.5(8)
C11 C10 C9 119.12(11)
C11 C10 H10 120.3(8)
C10 C11 O4 122.03(11)
C12 C11 O4 116.12(11)
C12 C11 C10 121.66(11)
C11 C12 H12 117.4(8)
C11 C12 C13 119.28(12)
C13 C12 H12 123.3(8)
C8 C13 C12 118.97(12)
C8 C13 H13 121.3(8)
C12 C13 H13 119.6(8)
O3 C14 H14A 109.4(8)
O3 C14 H14B 110.7(8)
O3 C14 C15 107.03(10)
H14A C14 H14B 108.0(11)
C15 C14 H14A 110.3(8)
C15 C14 H14B 111.3(8)
C14 C15 H15A 108.8(8)
C14 C15 H15B 109.3(9)
C14 C15 C16 112.14(11)
H15A C15 H15B 106.4(12)
C16 C15 H15A 111.0(8)
C16 C15 H15B 109.1(9)
C15 C16 H16A 109.6(8)
C15 C16 H16B 110.0(8)
H16A C16 H16B 103.9(12)
C17 C16 C15 113.23(11)
C17 C16 H16A 110.4(8)
C17 C16 H16B 109.3(8)
C16 C17 H17A 109.4(8)
C16 C17 H17B 108.7(9)
H17A C17 H17B 107.6(12)
C18 C17 C16 113.10(11)
C18 C17 H17A 108.3(8)
C18 C17 H17B 109.7(8)
C17 C18 H18A 108.5(9)
C17 C18 H18B 109.3(10)
H18A C18 H18B 103.9(14)
C19 C18 C17 114.27(14)
C19 C18 H18A 108.3(9)
C19 C18 H18B 112.0(10)
C18 C19 H19A 112.4(11)
C18 C19 H19B 110.7(11)
C18 C19 H19C 110.7(11)
H19A C19 H19B 109.3(16)
H19A C19 H19C 107.2(16)
H19B C19 H19C 106.2(15)
O4 C20 C21 110.19(11)
O5 C20 O4 123.39(11)
O5 C20 C21 126.41(12)
C22 C21 C20 117.14(14)
C22 C21 C23 123.96(14)
C23 C21 C20 118.89(12)
C21 C22 H22A 118.3(10)
C21 C22 H22B 121.8(10)
H22A C22 H22B 119.7(14)
C21 C23 H23A 111.5(11)
C21 C23 H23B 113.1(11)
C21 C23 H23C 109.5(10)
H23A C23 H23B 109.7(15)
H23A C23 H23C 105.3(15)
H23B C23 H23C 107.4(15)

loop_
_geom_bond_atom_site_label_1
_geom_bond_atom_site_label_2
_geom_bond_distance
O1 C1 1.2044(13)
O2 C1 1.3636(14)
O2 C8 1.4059(13)
O3 C5 1.3563(14)
O3 C14 1.4382(15)
O4 C11 1.4019(14)
O4 C20 1.3594(15)
O5 C20 1.2007(15)
C1 C2 1.4770(16)
C2 C3 1.3965(16)
C2 C7 1.3897(16)
C3 H3 0.971(15)
C3 C4 1.3749(17)
C4 H4 0.959(15)
C4 C5 1.3960(16)
C5 C6 1.3950(16)
C6 H6 0.959(14)
C6 C7 1.3903(16)
C7 H7 0.951(14)
C8 C9 1.3822(17)
C8 C13 1.3823(17)
C9 H9 0.944(14)
C9 C10 1.3841(17)
C10 H10 0.961(14)
C10 C11 1.3828(17)
C11 C12 1.3819(18)
C12 H12 0.942(14)
C12 C13 1.3856(17)
C13 H13 0.968(14)
C14 H14A 0.976(14)
C14 H14B 0.986(14)
C14 C15 1.5080(17)
C15 H15A 1.022(15)
C15 H15B 0.980(16)
C15 C16 1.5221(17)
C16 H16A 0.983(15)
C16 H16B 0.996(16)
C16 C17 1.5221(18)
C17 H17A 1.008(15)
C17 H17B 0.994(16)
C17 C18 1.5199(19)
C18 H18A 1.018(18)
C18 H18B 0.982(18)
C18 C19 1.512(2)
C19 H19A 0.98(2)
C19 H19B 1.00(2)
C19 H19C 0.99(2)
C20 C21 1.4894(18)
C21 C22 1.3427(19)
C21 C23 1.477(2)
C22 H22A 0.961(17)
C22 H22B 0.945(18)
C23 H23A 0.99(2)
C23 H23B 0.977(18)
C23 H23C 1.013(19)

loop_
_geom_hbond_atom_site_label_D
_geom_hbond_atom_site_label_H
_geom_hbond_atom_site_label_A
_geom_hbond_site_symmetry_A
_geom_hbond_distance_DH
_geom_hbond_distance_HA
_geom_hbond_distance_DA
_geom_hbond_angle_DHA
C9 H9 O1 1_455 0.943(16) 2.471(16) 3.3774(15) 161.3(12)

loop_
_geom_torsion_atom_site_label_1
_geom_torsion_atom_site_label_2
_geom_torsion_atom_site_label_3
_geom_torsion_atom_site_label_4
_geom_torsion
O1 C1 C2 C3 1.43(18)
O1 C1 C2 C7 -175.41(12)
O2 C1 C2 C3 -179.84(10)
O2 C1 C2 C7 3.33(16)
O2 C8 C9 C10 176.84(10)
O2 C8 C13 C12 -177.26(10)
O3 C5 C6 C7 -177.51(11)
O3 C14 C15 C16 178.76(10)
O4 C11 C12 C13 -175.19(11)
O4 C20 C21 C22 -177.29(12)
O4 C20 C21 C23 1.57(17)
O5 C20 C21 C22 2.4(2)
O5 C20 C21 C23 -178.72(15)
C1 O2 C8 C9 126.52(12)
C1 O2 C8 C13 -56.60(15)
C1 C2 C3 C4 -174.95(11)
C1 C2 C7 C6 175.36(11)
C2 C3 C4 C5 -0.46(18)
C3 C2 C7 C6 -1.40(17)
C3 C4 C5 O3 178.14(10)
C3 C4 C5 C6 -1.78(18)
C4 C5 C6 C7 2.40(17)
C5 O3 C14 C15 174.48(10)
C5 C6 C7 C2 -0.80(18)
C7 C2 C3 C4 2.05(17)
C8 O2 C1 O1 3.74(17)
C8 O2 C1 C2 -175.02(10)
C8 C9 C10 C11 0.58(18)
C9 C8 C13 C12 -0.55(18)
C9 C10 C11 O4 174.30(11)
C9 C10 C11 C12 -0.53(19)
C10 C11 C12 C13 -0.07(19)
C11 O4 C20 O5 -3.94(19)
C11 O4 C20 C21 175.79(10)
C11 C12 C13 C8 0.60(18)
C13 C8 C9 C10 -0.05(18)
C14 O3 C5 C4 -174.72(10)
C14 O3 C5 C6 5.20(17)
C14 C15 C16 C17 176.70(11)
C15 C16 C17 C18 179.72(12)
C16 C17 C18 C19 -174.03(14)
C20 O4 C11 C10 60.01(16)
C20 O4 C11 C12 -124.89(12)

_cod_database_fobs_code 2242227
